data_4074878
loop_
_publ_author_name
'Onitsuka, Kiyotaka'
'Yamamoto, Mari'
'Mori, Tomoko'
'Takei, Fumie'
'Takahashi, Shigetoshi'

_publ_section_title
;
 Living Polymerization of Bulky Aryl Isocyanide with Arylrhodium Complexes
;
_journal_coden_ASTM ORGND7
_journal_issue 5
_journal_name_full Organometallics
_journal_page_first 1270
_journal_page_last 1278
_journal_paper_doi 10.1021/om0509692
_journal_volume 25
_journal_year 2006
_chemical_formula_moiety 'C36 H32 P Rh '
_chemical_formula_sum 'C36 H32 P Rh'
_chemical_formula_weight 598.53
_space_group_IT_number 14
_symmetry_cell_setting monoclinic
_symmetry_Int_Tables_number 14
_symmetry_space_group_name_Hall '-P 2yn'
_symmetry_space_group_name_H-M 'P 1 21/n 1'
_cell_angle_alpha 90
_cell_angle_beta 105.5(1)
_cell_angle_gamma 90
_cell_formula_units_Z 4
_cell_length_a 11.42(2)
_cell_length_b 14.78(3)
_cell_length_c 17.18(3)
_cell_measurement_reflns_used 25
_cell_measurement_temperature 198.2
_cell_measurement_theta_max 18.3
_cell_measurement_theta_min 12.8
_cell_volume 2794(9)
_computing_cell_refinement 'MSC/AFC Diffractometer Control'
_computing_data_collection 'MSC/AFC Diffractometer Control'
_computing_data_reduction 'teXsan Ver. 1.11'
_computing_publication_material 'teXsan Ver. 1.11'
_computing_structure_refinement 'teXsan Ver. 1.10'
_computing_structure_solution 'DIRDIF94 (PATTY)'
_diffrn_measured_fraction_theta_max 0.9987
_diffrn_measurement_device_type 'Rigaku AFC5R'
_diffrn_measurement_method \w-2\q
_diffrn_radiation_type 'Mo K\a'
_diffrn_radiation_wavelength 0.7107
_diffrn_reflns_av_R_equivalents 0.050
_diffrn_reflns_limit_h_max 0
_diffrn_reflns_limit_h_min -15
_diffrn_reflns_limit_k_max 19
_diffrn_reflns_limit_k_min 0
_diffrn_reflns_limit_l_max 22
_diffrn_reflns_limit_l_min -22
_diffrn_reflns_number 6760
_diffrn_reflns_theta_max 27.5
_diffrn_standards_decay_% 0.08
_diffrn_standards_interval_count 150
_diffrn_standards_number 3
_exptl_absorpt_coefficient_mu 0.690
_exptl_absorpt_correction_T_max 0.980
_exptl_absorpt_correction_T_min 0.879
_exptl_absorpt_correction_type psi-scan
_exptl_absorpt_process_details '(North, Phillips & Mathews, 1968)'
_exptl_crystal_colour red
_exptl_crystal_density_diffrn 1.422
_exptl_crystal_density_method 'not measured'
_exptl_crystal_description prismatic
_exptl_crystal_size_max 0.300
_exptl_crystal_size_mid 0.100
_exptl_crystal_size_min 0.100
_refine_diff_density_max 0.88
_refine_diff_density_min -0.93
_refine_ls_extinction_method none
_refine_ls_goodness_of_fit_ref 1.140
_refine_ls_hydrogen_treatment noref
_refine_ls_number_parameters 343
_refine_ls_number_reflns 3621
_refine_ls_R_factor_gt 0.0517
_refine_ls_shift/su_max 0.0120
_refine_ls_structure_factor_coef F
_refine_ls_weighting_details 'w = 1/[\s^2^(Fo) + 0.00212|Fo|^2^]'
_refine_ls_weighting_scheme calc
_refine_ls_wR_factor_ref 0.0760
_reflns_number_gt 3621
_reflns_number_total 6446
_reflns_threshold_expression F^2^>3.0\s(F^2^)
_cod_data_source_file om0509692si20051111_060040.cif
_cod_data_source_block Rh(2-Me-1-naphthyl)(nbd)(PPh3)
_cod_original_cell_volume 2795(7)
_cod_original_formula_sum 'C36 H32 P Rh '
_cod_database_code 4074878

loop_
_symmetry_equiv_pos_as_xyz
x,y,z
1/2-x,1/2+y,1/2-z
-x,-y,-z
1/2+x,1/2-y,1/2+z

loop_
_atom_site_label
_atom_site_type_symbol
_atom_site_fract_x
_atom_site_fract_y
_atom_site_fract_z
_atom_site_U_iso_or_equiv
_atom_site_adp_type
_atom_site_occupancy
_atom_site_calc_flag
Rh(1) Rh 0.11118(4) 0.15142(4) 0.19439(3) 0.0287(1) Uani 1.00 d
P(1) P 0.1789(2) 0.1599(1) 0.3326(1) 0.0289(4) Uani 1.00 d
C(1) C -0.0530(6) 0.2111(5) 0.1889(4) 0.032(2) Uani 1.00 d
C(2) C -0.0667(7) 0.3036(5) 0.1788(4) 0.039(2) Uani 1.00 d
C(3) C -0.1807(8) 0.3456(6) 0.1696(5) 0.049(2) Uani 1.00 d
C(4) C -0.2787(8) 0.2981(7) 0.1741(5) 0.055(3) Uani 1.00 d
C(5) C -0.2730(6) 0.2032(6) 0.1837(4) 0.044(2) Uani 1.00 d
C(6) C -0.3723(7) 0.1489(8) 0.1864(6) 0.062(3) Uani 1.00 d
C(7) C -0.3668(7) 0.0584(9) 0.1924(6) 0.068(3) Uani 1.00 d
C(8) C -0.2547(8) 0.0138(6) 0.2001(5) 0.055(3) Uani 1.00 d
C(9) C -0.1532(6) 0.0635(5) 0.1985(5) 0.040(2) Uani 1.00 d
C(10) C -0.1581(6) 0.1597(5) 0.1899(4) 0.038(2) Uani 1.00 d
C(11) C 0.0393(9) 0.3645(5) 0.1778(6) 0.058(3) Uani 1.00 d
C(12) C 0.2803(6) 0.1406(5) 0.1593(5) 0.042(2) Uani 1.00 d
C(13) C 0.2456(7) 0.0548(5) 0.1710(5) 0.044(2) Uani 1.00 d
C(14) C 0.1643(7) 0.0234(5) 0.0896(5) 0.040(2) Uani 1.00 d
C(15) C 0.2290(7) 0.0692(6) 0.0322(5) 0.048(2) Uani 1.00 d
C(16) C 0.2239(7) 0.1635(5) 0.0700(5) 0.043(2) Uani 1.00 d
C(17) C 0.0903(7) 0.1706(5) 0.0655(4) 0.038(2) Uani 1.00 d
C(18) C 0.0513(6) 0.0852(5) 0.0771(4) 0.036(2) Uani 1.00 d
C(19) C 0.1584(6) 0.0556(4) 0.3849(4) 0.031(2) Uani 1.00 d
C(20) C 0.1637(7) 0.0551(5) 0.4665(5) 0.044(2) Uani 1.00 d
C(21) C 0.1445(7) -0.0261(6) 0.5038(5) 0.048(2) Uani 1.00 d
C(22) C 0.1205(7) -0.1036(6) 0.4596(6) 0.053(3) Uani 1.00 d
C(23) C 0.1160(8) -0.1044(5) 0.3791(6) 0.051(3) Uani 1.00 d
C(24) C 0.1354(7) -0.0244(5) 0.3419(5) 0.039(2) Uani 1.00 d
C(25) C 0.3435(6) 0.1785(5) 0.3624(4) 0.037(2) Uani 1.00 d
C(26) C 0.4247(7) 0.1125(6) 0.3990(5) 0.048(2) Uani 1.00 d
C(27) C 0.5493(8) 0.1251(7) 0.4133(7) 0.068(3) Uani 1.00 d
C(28) C 0.5926(8) 0.2019(8) 0.3889(7) 0.069(3) Uani 1.00 d
C(29) C 0.5145(8) 0.2701(7) 0.3508(5) 0.058(3) Uani 1.00 d
C(30) C 0.3888(7) 0.2567(6) 0.3372(5) 0.044(2) Uani 1.00 d
C(31) C 0.1214(6) 0.2451(4) 0.3902(4) 0.029(2) Uani 1.00 d
C(32) C 0.1981(7) 0.2977(5) 0.4499(4) 0.036(2) Uani 1.00 d
C(33) C 0.1492(7) 0.3599(5) 0.4928(5) 0.042(2) Uani 1.00 d
C(34) C 0.0252(8) 0.3703(5) 0.4763(5) 0.046(2) Uani 1.00 d
C(35) C -0.0507(7) 0.3163(5) 0.4196(5) 0.040(2) Uani 1.00 d
C(36) C -0.0031(6) 0.2545(5) 0.3766(4) 0.037(2) Uani 1.00 d
H(1) H -0.1877 0.4093 0.1615 0.0594 Uiso 1.00 calc
H(2) H -0.3538 0.3279 0.1693 0.0669 Uiso 1.00 calc
H(3) H -0.4474 0.1779 0.1838 0.0755 Uiso 1.00 calc
H(4) H -0.4369 0.0242 0.1931 0.0783 Uiso 1.00 calc
H(5) H -0.2495 -0.0501 0.2046 0.0656 Uiso 1.00 calc
H(6) H -0.0778 0.0332 0.2037 0.0474 Uiso 1.00 calc
H(7) H 0.1805 0.1091 0.4970 0.0522 Uiso 1.00 calc
H(8) H 0.1485 -0.0267 0.5597 0.0558 Uiso 1.00 calc
H(9) H 0.1057 -0.1583 0.4845 0.0628 Uiso 1.00 calc
H(10) H 0.1005 -0.1592 0.3491 0.0615 Uiso 1.00 calc
H(11) H 0.1321 -0.0245 0.2860 0.0462 Uiso 1.00 calc
H(12) H 0.3952 0.0574 0.4157 0.0570 Uiso 1.00 calc
H(13) H 0.6044 0.0802 0.4385 0.0794 Uiso 1.00 calc
H(14) H 0.6767 0.2111 0.3974 0.0784 Uiso 1.00 calc
H(15) H 0.5447 0.3243 0.3337 0.0665 Uiso 1.00 calc
H(16) H 0.3340 0.3025 0.3111 0.0519 Uiso 1.00 calc
H(17) H 0.2833 0.2909 0.4605 0.0429 Uiso 1.00 calc
H(18) H 0.2017 0.3952 0.5342 0.0502 Uiso 1.00 calc
H(19) H -0.0081 0.4152 0.5035 0.0528 Uiso 1.00 calc
H(20) H -0.1358 0.3221 0.4099 0.0473 Uiso 1.00 calc
H(21) H -0.0570 0.2177 0.3372 0.0444 Uiso 1.00 calc
H(22) H 0.3545 0.1663 0.1897 0.0529 Uiso 1.00 calc
H(23) H 0.2919 0.0143 0.2105 0.0514 Uiso 1.00 calc
H(24) H 0.1495 -0.0397 0.0832 0.0488 Uiso 1.00 calc
H(25) H 0.2597 0.2120 0.0484 0.0511 Uiso 1.00 calc
H(26) H 0.0384 0.2156 0.0349 0.0482 Uiso 1.00 calc
H(27) H -0.0292 0.0648 0.0545 0.0418 Uiso 1.00 calc
H(28) H 0.3088 0.0477 0.0380 0.0547 Uiso 1.00 calc
H(29) H 0.1839 0.0662 -0.0229 0.0547 Uiso 1.00 calc
H(30) H 0.1099 0.3295 0.1839 0.0693 Uiso 1.00 calc
H(31) H 0.0213 0.3966 0.1282 0.0693 Uiso 1.00 calc
H(32) H 0.0503 0.4066 0.2213 0.0693 Uiso 1.00 calc

loop_
_atom_site_aniso_label
_atom_site_aniso_U_11
_atom_site_aniso_U_22
_atom_site_aniso_U_33
_atom_site_aniso_U_12
_atom_site_aniso_U_13
_atom_site_aniso_U_23
Rh(1) 0.0237(3) 0.0327(3) 0.0310(3) -0.0001(2) 0.0096(2) -0.0046(3)
P(1) 0.0260(8) 0.0259(8) 0.0365(9) -0.0022(7) 0.0116(7) -0.0036(7)
C(1) 0.026(3) 0.041(4) 0.027(4) 0.002(3) 0.005(3) -0.004(3)
C(2) 0.041(4) 0.041(4) 0.031(4) 0.010(3) 0.006(3) 0.002(3)
C(3) 0.054(5) 0.039(4) 0.054(5) 0.019(4) 0.016(4) -0.001(4)
C(4) 0.048(5) 0.073(6) 0.042(5) 0.024(5) 0.007(4) -0.004(4)
C(5) 0.026(4) 0.074(6) 0.031(4) 0.002(4) 0.004(3) -0.006(4)
C(6) 0.032(4) 0.096(8) 0.066(6) -0.013(5) 0.026(4) -0.020(6)
C(7) 0.036(5) 0.116(9) 0.055(6) -0.028(5) 0.021(4) -0.006(6)
C(8) 0.053(5) 0.065(6) 0.043(5) -0.027(4) 0.008(4) -0.001(4)
C(9) 0.035(4) 0.047(4) 0.043(4) -0.004(3) 0.018(3) 0.002(3)
C(10) 0.032(3) 0.050(4) 0.037(4) -0.003(3) 0.016(3) -0.009(3)
C(11) 0.067(6) 0.031(4) 0.080(7) -0.002(4) 0.028(5) 0.001(4)
C(12) 0.027(3) 0.050(5) 0.055(5) -0.003(3) 0.020(3) -0.012(4)
C(13) 0.039(4) 0.049(5) 0.043(4) 0.010(4) 0.011(4) -0.006(4)
C(14) 0.049(4) 0.031(4) 0.045(4) -0.001(3) 0.019(4) -0.006(3)
C(15) 0.053(5) 0.048(5) 0.051(5) -0.012(4) 0.027(4) -0.014(4)
C(16) 0.049(4) 0.038(4) 0.051(5) -0.014(4) 0.029(4) -0.007(3)
C(17) 0.039(4) 0.043(4) 0.033(4) 0.000(3) 0.013(3) -0.001(3)
C(18) 0.031(3) 0.053(4) 0.024(3) -0.006(3) 0.003(3) -0.012(3)
C(19) 0.026(3) 0.029(3) 0.040(4) 0.001(3) 0.010(3) 0.007(3)
C(20) 0.047(4) 0.041(4) 0.049(5) 0.007(4) 0.022(4) 0.008(4)
C(21) 0.042(4) 0.048(5) 0.056(5) 0.009(4) 0.020(4) 0.025(4)
C(22) 0.035(4) 0.040(5) 0.086(7) 0.005(4) 0.019(4) 0.019(5)
C(23) 0.050(5) 0.034(4) 0.068(6) -0.004(4) 0.013(4) 0.003(4)
C(24) 0.040(4) 0.028(4) 0.049(5) -0.002(3) 0.013(3) -0.001(3)
C(25) 0.037(4) 0.039(4) 0.038(4) -0.005(3) 0.017(3) -0.015(3)
C(26) 0.033(4) 0.045(5) 0.066(6) 0.004(3) 0.013(4) -0.006(4)
C(27) 0.031(4) 0.079(7) 0.086(8) 0.003(4) 0.003(5) -0.027(6)
C(28) 0.030(4) 0.097(8) 0.081(7) -0.014(5) 0.017(5) -0.041(6)
C(29) 0.060(6) 0.076(6) 0.044(5) -0.038(5) 0.025(5) -0.025(5)
C(30) 0.037(4) 0.052(5) 0.044(4) -0.014(3) 0.011(3) -0.010(4)
C(31) 0.035(4) 0.029(3) 0.025(3) -0.004(3) 0.011(3) 0.002(3)
C(32) 0.043(4) 0.033(4) 0.035(4) 0.001(3) 0.016(3) -0.001(3)
C(33) 0.052(4) 0.033(4) 0.043(4) -0.005(3) 0.016(4) -0.010(3)
C(34) 0.061(5) 0.032(4) 0.056(5) 0.010(3) 0.032(4) -0.003(3)
C(35) 0.042(4) 0.037(4) 0.045(4) 0.009(3) 0.016(4) 0.005(3)
C(36) 0.037(4) 0.045(4) 0.035(4) -0.007(3) 0.017(3) -0.009(3)

loop_
_atom_type_symbol
_atom_type_description
_atom_type_scat_dispersion_real
_atom_type_scat_dispersion_imag
_atom_type_scat_source
C C 0.003 0.002
;International Tables for Crystallography
(1992, Vol. C, Tables 4.2.6.8 and 6.1.1.1)
;
H H 0.000 0.000
;International Tables for Crystallography
(1992, Vol. C, Table 6.1.1.2)
;
P P 0.102 0.094
;International Tables for Crystallography
(1992, Vol. C, Tables 4.2.6.8 and 6.1.1.1)
;
Rh Rh -1.118 0.919
;International Tables for Crystallography
(1992, Vol. C, Tables 4.2.6.8 and 6.1.1.1)
;

loop_
_geom_angle_atom_site_label_1
_geom_angle_atom_site_label_2
_geom_angle_atom_site_label_3
_geom_angle
_geom_angle_site_symmetry_3
_geom_angle_publ_flag
P(1) Rh(1) C(1) 94.3(2) 0_555 yes
P(1) Rh(1) C(12) 102.2(2) 0_555 yes
P(1) Rh(1) C(13) 99.5(2) 0_555 yes
P(1) Rh(1) C(17) 163.3(2) 0_555 yes
P(1) Rh(1) C(18) 156.4(2) 0_555 yes
C(1) Rh(1) C(12) 152.4(3) 0_555 yes
C(1) Rh(1) C(13) 160.1(3) 0_555 yes
C(1) Rh(1) C(17) 92.7(3) 0_555 yes
C(1) Rh(1) C(18) 95.4(3) 0_555 yes
C(12) Rh(1) C(13) 36.1(3) 0_555 yes
C(12) Rh(1) C(17) 66.0(3) 0_555 yes
C(12) Rh(1) C(18) 78.1(3) 0_555 yes
C(13) Rh(1) C(17) 78.0(3) 0_555 yes
C(13) Rh(1) C(18) 66.6(3) 0_555 yes
C(17) Rh(1) C(18) 36.6(3) 0_555 yes
Rh(1) P(1) C(19) 114.2(2) 0_555 yes
Rh(1) P(1) C(25) 109.5(2) 0_555 yes
Rh(1) P(1) C(31) 121.8(2) 0_555 yes
C(19) P(1) C(25) 104.2(3) 0_555 yes
C(19) P(1) C(31) 101.7(3) 0_555 yes
C(25) P(1) C(31) 103.6(3) 0_555 yes
Rh(1) C(1) C(2) 120.2(5) 0_555 yes
Rh(1) C(1) C(10) 122.2(5) 0_555 yes
C(2) C(1) C(10) 117.5(7) 0_555 yes
C(1) C(2) C(3) 121.3(7) 0_555 yes
C(1) C(2) C(11) 121.7(7) 0_555 yes
C(3) C(2) C(11) 117.0(7) 0_555 yes
C(2) C(3) C(4) 121.5(8) 0_555 yes
C(2) C(3) H(1) 119.3 0_555 no
C(4) C(3) H(1) 119.1 0_555 no
C(3) C(4) C(5) 120.9(7) 0_555 yes
C(3) C(4) H(2) 120.1 0_555 no
C(5) C(4) H(2) 119.0 0_555 no
C(4) C(5) C(6) 124.1(8) 0_555 yes
C(4) C(5) C(10) 117.7(7) 0_555 yes
C(6) C(5) C(10) 118.2(8) 0_555 yes
C(5) C(6) C(7) 123.5(8) 0_555 yes
C(5) C(6) H(3) 118.1 0_555 no
C(7) C(6) H(3) 118.4 0_555 no
C(6) C(7) C(8) 119.6(8) 0_555 yes
C(6) C(7) H(4) 120.6 0_555 no
C(8) C(7) H(4) 119.7 0_555 no
C(7) C(8) C(9) 119.7(9) 0_555 yes
C(7) C(8) H(5) 120.5 0_555 no
C(9) C(8) H(5) 119.8 0_555 no
C(8) C(9) C(10) 121.4(7) 0_555 yes
C(8) C(9) H(6) 119.5 0_555 no
C(10) C(9) H(6) 119.0 0_555 no
C(1) C(10) C(5) 121.0(7) 0_555 yes
C(1) C(10) C(9) 121.5(7) 0_555 yes
C(5) C(10) C(9) 117.5(7) 0_555 yes
C(2) C(11) H(30) 109.7 0_555 no
C(2) C(11) H(31) 109.0 0_555 no
C(2) C(11) H(32) 108.4 0_555 no
H(30) C(11) H(31) 110.5 0_555 no
H(30) C(11) H(32) 110.0 0_555 no
H(31) C(11) H(32) 109.3 0_555 no
Rh(1) C(12) C(13) 73.3(4) 0_555 yes
Rh(1) C(12) C(16) 95.4(4) 0_555 yes
Rh(1) C(12) H(22) 123.2 0_555 no
C(13) C(12) C(16) 107.0(6) 0_555 yes
C(13) C(12) H(22) 123.0 0_555 no
C(16) C(12) H(22) 122.5 0_555 no
Rh(1) C(13) C(12) 70.6(4) 0_555 yes
Rh(1) C(13) C(14) 94.6(4) 0_555 yes
Rh(1) C(13) H(23) 123.8 0_555 no
C(12) C(13) C(14) 106.1(7) 0_555 yes
C(12) C(13) H(23) 124.3 0_555 no
C(14) C(13) H(23) 123.1 0_555 no
C(13) C(14) C(15) 100.0(6) 0_555 yes
C(13) C(14) C(18) 103.2(5) 0_555 yes
C(13) C(14) H(24) 116.8 0_555 no
C(15) C(14) C(18) 100.2(6) 0_555 yes
C(15) C(14) H(24) 117.3 0_555 no
C(18) C(14) H(24) 116.5 0_555 no
C(14) C(15) C(16) 92.8(5) 0_555 yes
C(14) C(15) H(28) 113.5 0_555 no
C(14) C(15) H(29) 113.1 0_555 no
C(16) C(15) H(28) 113.8 0_555 no
C(16) C(15) H(29) 113.0 0_555 no
H(28) C(15) H(29) 109.9 0_555 no
C(12) C(16) C(15) 99.7(6) 0_555 yes
C(12) C(16) C(17) 102.4(5) 0_555 yes
C(12) C(16) H(25) 116.6 0_555 no
C(15) C(16) C(17) 101.1(6) 0_555 yes
C(15) C(16) H(25) 116.6 0_555 no
C(17) C(16) H(25) 117.6 0_555 no
Rh(1) C(17) C(16) 96.0(5) 0_555 yes
Rh(1) C(17) C(18) 71.6(4) 0_555 yes
Rh(1) C(17) H(26) 122.3 0_555 no
C(16) C(17) C(18) 107.0(6) 0_555 yes
C(16) C(17) H(26) 123.3 0_555 no
C(18) C(17) H(26) 123.1 0_555 no
Rh(1) C(18) C(14) 95.3(4) 0_555 yes
Rh(1) C(18) C(17) 71.7(4) 0_555 yes
Rh(1) C(18) H(27) 123.6 0_555 no
C(14) C(18) C(17) 105.7(6) 0_555 yes
C(14) C(18) H(27) 123.5 0_555 no
C(17) C(18) H(27) 123.4 0_555 no
P(1) C(19) C(20) 121.6(5) 0_555 yes
P(1) C(19) C(24) 119.2(5) 0_555 yes
C(20) C(19) C(24) 119.2(6) 0_555 yes
C(19) C(20) C(21) 119.7(7) 0_555 yes
C(19) C(20) H(7) 120.1 0_555 no
C(21) C(20) H(7) 120.2 0_555 no
C(20) C(21) C(22) 119.8(8) 0_555 yes
C(20) C(21) H(8) 119.9 0_555 no
C(22) C(21) H(8) 120.3 0_555 no
C(21) C(22) C(23) 121.2(7) 0_555 yes
C(21) C(22) H(9) 119.9 0_555 no
C(23) C(22) H(9) 118.9 0_555 no
C(22) C(23) C(24) 119.2(8) 0_555 yes
C(22) C(23) H(10) 120.3 0_555 no
C(24) C(23) H(10) 120.4 0_555 no
C(19) C(24) C(23) 120.8(7) 0_555 yes
C(19) C(24) H(11) 119.5 0_555 no
C(23) C(24) H(11) 119.7 0_555 no
P(1) C(25) C(26) 122.5(6) 0_555 yes
P(1) C(25) C(30) 118.7(6) 0_555 yes
C(26) C(25) C(30) 118.2(7) 0_555 yes
C(25) C(26) C(27) 121.2(9) 0_555 yes
C(25) C(26) H(12) 119.6 0_555 no
C(27) C(26) H(12) 119.2 0_555 no
C(26) C(27) C(28) 120.1(9) 0_555 yes
C(26) C(27) H(13) 121.0 0_555 no
C(28) C(27) H(13) 118.9 0_555 no
C(27) C(28) C(29) 120.9(8) 0_555 yes
C(27) C(28) H(14) 121.2 0_555 no
C(29) C(28) H(14) 117.9 0_555 no
C(28) C(29) C(30) 118.4(8) 0_555 yes
C(28) C(29) H(15) 121.1 0_555 no
C(30) C(29) H(15) 120.5 0_555 no
C(25) C(30) C(29) 121.1(8) 0_555 yes
C(25) C(30) H(16) 119.4 0_555 no
C(29) C(30) H(16) 119.5 0_555 no
P(1) C(31) C(32) 122.4(5) 0_555 yes
P(1) C(31) C(36) 118.7(5) 0_555 yes
C(32) C(31) C(36) 118.8(6) 0_555 yes
C(31) C(32) C(33) 119.9(7) 0_555 yes
C(31) C(32) H(17) 119.5 0_555 no
C(33) C(32) H(17) 120.6 0_555 no
C(32) C(33) C(34) 120.2(7) 0_555 yes
C(32) C(33) H(18) 119.8 0_555 no
C(34) C(33) H(18) 120.0 0_555 no
C(33) C(34) C(35) 120.1(7) 0_555 yes
C(33) C(34) H(19) 120.2 0_555 no
C(35) C(34) H(19) 119.7 0_555 no
C(34) C(35) C(36) 120.1(7) 0_555 yes
C(34) C(35) H(20) 119.8 0_555 no
C(36) C(35) H(20) 120.1 0_555 no
C(31) C(36) C(35) 120.8(7) 0_555 yes
C(31) C(36) H(21) 120.0 0_555 no
C(35) C(36) H(21) 119.2 0_555 no

loop_
_geom_bond_atom_site_label_1
_geom_bond_atom_site_label_2
_geom_bond_distance
_geom_bond_publ_flag
Rh(1) P(1) 2.296(2) yes
Rh(1) C(1) 2.052(7) yes
Rh(1) C(12) 2.179(7) yes
Rh(1) C(13) 2.211(7) yes
Rh(1) C(17) 2.181(7) yes
Rh(1) C(18) 2.180(7) yes
P(1) C(19) 1.832(7) yes
P(1) C(25) 1.832(8) yes
P(1) C(31) 1.828(7) yes
C(1) C(2) 1.38(1) yes
C(1) C(10) 1.425(10) yes
C(2) C(3) 1.41(1) yes
C(2) C(11) 1.51(1) yes
C(3) C(4) 1.34(1) yes
C(3) H(1) 0.952 no
C(4) C(5) 1.41(1) yes
C(4) H(2) 0.948 no
C(5) C(6) 1.40(1) yes
C(5) C(10) 1.44(1) yes
C(6) C(7) 1.34(1) yes
C(6) H(3) 0.949 no
C(7) C(8) 1.41(1) yes
C(7) H(4) 0.950 no
C(8) C(9) 1.38(1) yes
C(8) H(5) 0.948 no
C(9) C(10) 1.43(1) yes
C(9) H(6) 0.953 no
C(11) H(30) 0.941 no
C(11) H(31) 0.948 no
C(11) H(32) 0.954 no
C(12) C(13) 1.36(1) yes
C(12) C(16) 1.53(1) yes
C(12) H(22) 0.948 no
C(13) C(14) 1.53(1) yes
C(13) H(23) 0.953 no
C(14) C(15) 1.54(1) yes
C(14) C(18) 1.55(1) yes
C(14) H(24) 0.949 no
C(15) C(16) 1.54(1) yes
C(15) H(28) 0.945 no
C(15) H(29) 0.950 no
C(16) C(17) 1.51(1) yes
C(16) H(25) 0.949 no
C(17) C(18) 1.37(1) yes
C(17) H(26) 0.950 no
C(18) H(27) 0.946 no
C(19) C(20) 1.39(1) yes
C(19) C(24) 1.382(10) yes
C(20) C(21) 1.40(1) yes
C(20) H(7) 0.946 no
C(21) C(22) 1.36(1) yes
C(21) H(8) 0.948 no
C(22) C(23) 1.37(1) yes
C(22) H(9) 0.951 no
C(23) C(24) 1.39(1) yes
C(23) H(10) 0.950 no
C(24) H(11) 0.951 no
C(25) C(26) 1.38(1) yes
C(25) C(30) 1.38(1) yes
C(26) C(27) 1.39(1) yes
C(26) H(12) 0.954 no
C(27) C(28) 1.35(1) yes
C(27) H(13) 0.938 no
C(28) C(29) 1.39(1) yes
C(28) H(14) 0.942 no
C(29) C(30) 1.41(1) yes
C(29) H(15) 0.951 no
C(30) H(16) 0.950 no
C(31) C(32) 1.395(10) yes
C(31) C(36) 1.385(10) yes
C(32) C(33) 1.385(10) yes
C(32) H(17) 0.947 no
C(33) C(34) 1.38(1) yes
C(33) H(18) 0.954 no
C(34) C(35) 1.37(1) yes
C(34) H(19) 0.948 no
C(35) C(36) 1.375(10) yes
C(35) H(20) 0.945 no
C(36) H(21) 0.955 no

loop_
_geom_contact_atom_site_label_1
_geom_contact_atom_site_label_2
_geom_contact_distance
_geom_contact_site_symmetry_2
C(3) C(8) 3.55(1) 2_455
C(5) C(33) 3.29(1) 4_454
C(6) C(33) 3.40(1) 4_454
C(6) C(34) 3.50(1) 4_454
C(10) C(33) 3.52(1) 4_454
C(15) C(33) 3.47(1) 2_545
C(17) C(28) 3.58(1) 4_454
C(21) C(21) 3.36(2) 3_556

loop_
_geom_torsion_atom_site_label_1
_geom_torsion_atom_site_label_2
_geom_torsion_atom_site_label_3
_geom_torsion_atom_site_label_4
_geom_torsion
_geom_torsion_site_symmetry_1
_geom_torsion_site_symmetry_2
_geom_torsion_site_symmetry_3
_geom_torsion_site_symmetry_4
_geom_torsion_publ_flag
Rh(1) P(1) C(19) C(20) -162.7(5) 0_555 19_1 5_555 55_5 yes
Rh(1) P(1) C(19) C(24) 16.4(6) 0_555 19_1 5_555 55_5 yes
Rh(1) P(1) C(25) C(26) -108.6(6) 0_555 19_1 5_555 55_5 yes
Rh(1) P(1) C(25) C(30) 62.1(6) 0_555 19_1 5_555 55_5 yes
Rh(1) P(1) C(31) C(32) -132.1(5) 0_555 19_1 5_555 55_5 yes
Rh(1) P(1) C(31) C(36) 51.1(6) 0_555 19_1 5_555 55_5 yes
Rh(1) C(1) C(2) C(3) 175.9(6) 0_555 19_1 5_555 55_5 yes
Rh(1) C(1) C(2) C(11) -4.6(10) 0_555 19_1 5_555 55_5 yes
Rh(1) C(1) C(10) C(5) -178.2(5) 0_555 19_1 5_555 55_5 yes
Rh(1) C(1) C(10) C(9) 2.8(10) 0_555 19_1 5_555 55_5 yes
Rh(1) C(12) C(13) C(14) 89.3(5) 0_555 19_1 5_555 55_5 yes
Rh(1) C(12) C(16) C(15) -108.0(5) 0_555 19_1 5_555 55_5 yes
Rh(1) C(12) C(16) C(17) -4.2(6) 0_555 19_1 5_555 55_5 yes
Rh(1) C(13) C(12) C(16) -90.6(5) 0_555 19_1 5_555 55_5 yes
Rh(1) C(13) C(14) C(15) 107.4(5) 0_555 19_1 5_555 55_5 yes
Rh(1) C(13) C(14) C(18) 4.4(6) 0_555 19_1 5_555 55_5 yes
Rh(1) C(17) C(16) C(12) 4.2(6) 0_555 19_1 5_555 55_5 yes
Rh(1) C(17) C(16) C(15) 106.9(5) 0_555 19_1 5_555 55_5 yes
Rh(1) C(17) C(18) C(14) -90.5(5) 0_555 19_1 5_555 55_5 yes
Rh(1) C(18) C(14) C(13) -4.4(6) 0_555 19_1 5_555 55_5 yes
Rh(1) C(18) C(14) C(15) -107.4(5) 0_555 19_1 5_555 55_5 yes
Rh(1) C(18) C(17) C(16) 90.8(5) 0_555 19_1 5_555 55_5 yes
P(1) Rh(1) C(1) C(2) 92.2(6) 0_555 19_1 5_555 55_5 yes
P(1) Rh(1) C(1) C(10) -91.9(5) 0_555 19_1 5_555 55_5 yes
P(1) Rh(1) C(12) C(13) 89.4(5) 0_555 19_1 5_555 55_5 yes
P(1) Rh(1) C(12) C(16) -164.4(4) 0_555 19_1 5_555 55_5 yes
P(1) Rh(1) C(13) C(12) -97.7(5) 0_555 19_1 5_555 55_5 yes
P(1) Rh(1) C(13) C(14) 156.8(4) 0_555 19_1 5_555 55_5 yes
P(1) Rh(1) C(17) C(16) 43.9(9) 0_555 19_1 5_555 55_5 yes
P(1) Rh(1) C(17) C(18) 149.8(5) 0_555 19_1 5_555 55_5 yes
P(1) Rh(1) C(18) C(14) -54.0(7) 0_555 19_1 5_555 55_5 yes
P(1) Rh(1) C(18) C(17) -158.9(4) 0_555 19_1 5_555 55_5 yes
P(1) C(19) C(20) C(21) 178.5(6) 0_555 19_1 5_555 55_5 yes
P(1) C(19) C(24) C(23) -178.2(6) 0_555 19_1 5_555 55_5 yes
P(1) C(25) C(26) C(27) 173.1(7) 0_555 19_1 5_555 55_5 yes
P(1) C(25) C(30) C(29) -173.1(6) 0_555 19_1 5_555 55_5 yes
P(1) C(31) C(32) C(33) -178.6(6) 0_555 19_1 5_555 55_5 yes
P(1) C(31) C(36) C(35) 178.6(6) 0_555 19_1 5_555 55_5 yes
C(1) Rh(1) P(1) C(19) 97.5(3) 0_555 19_1 5_555 55_5 yes
C(1) Rh(1) P(1) C(25) -146.1(3) 0_555 19_1 5_555 55_5 yes
C(1) Rh(1) P(1) C(31) -25.1(3) 0_555 19_1 5_555 55_5 yes
C(1) Rh(1) C(12) C(13) -145.1(6) 0_555 19_1 5_555 55_5 yes
C(1) Rh(1) C(12) C(16) -39.0(8) 0_555 19_1 5_555 55_5 yes
C(1) Rh(1) C(13) C(12) 129.0(8) 0_555 19_1 5_555 55_5 yes
C(1) Rh(1) C(13) C(14) 23(1) 0_555 19_1 5_555 55_5 yes
C(1) Rh(1) C(17) C(16) 158.7(4) 0_555 19_1 5_555 55_5 yes
C(1) Rh(1) C(17) C(18) -95.4(5) 0_555 19_1 5_555 55_5 yes
C(1) Rh(1) C(18) C(14) -167.9(4) 0_555 19_1 5_555 55_5 yes
C(1) Rh(1) C(18) C(17) 87.3(5) 0_555 19_1 5_555 55_5 yes
C(1) C(2) C(3) C(4) 3(1) 0_555 19_1 5_555 55_5 yes
C(1) C(10) C(5) C(4) 1(1) 0_555 19_1 5_555 55_5 yes
C(1) C(10) C(5) C(6) -179.0(7) 0_555 19_1 5_555 55_5 yes
C(1) C(10) C(9) C(8) 179.6(7) 0_555 19_1 5_555 55_5 yes
C(2) C(1) Rh(1) C(12) -34.9(9) 0_555 19_1 5_555 55_5 yes
C(2) C(1) Rh(1) C(13) -133.9(8) 0_555 19_1 5_555 55_5 yes
C(2) C(1) Rh(1) C(17) -72.7(6) 0_555 19_1 5_555 55_5 yes
C(2) C(1) Rh(1) C(18) -109.3(6) 0_555 19_1 5_555 55_5 yes
C(2) C(1) C(10) C(5) -2(1) 0_555 19_1 5_555 55_5 yes
C(2) C(1) C(10) C(9) 178.8(7) 0_555 19_1 5_555 55_5 yes
C(2) C(3) C(4) C(5) -3(1) 0_555 19_1 5_555 55_5 yes
C(3) C(2) C(1) C(10) 0(1) 0_555 19_1 5_555 55_5 yes
C(3) C(4) C(5) C(6) -178.0(8) 0_555 19_1 5_555 55_5 yes
C(3) C(4) C(5) C(10) 1(1) 0_555 19_1 5_555 55_5 yes
C(4) C(3) C(2) C(11) -176.3(8) 0_555 19_1 5_555 55_5 yes
C(4) C(5) C(6) C(7) 177.2(9) 0_555 19_1 5_555 55_5 yes
C(4) C(5) C(10) C(9) -179.1(7) 0_555 19_1 5_555 55_5 yes
C(5) C(6) C(7) C(8) 2(1) 0_555 19_1 5_555 55_5 yes
C(5) C(10) C(9) C(8) 0(1) 0_555 19_1 5_555 55_5 yes
C(6) C(5) C(10) C(9) 0(1) 0_555 19_1 5_555 55_5 yes
C(6) C(7) C(8) C(9) -2(1) 0_555 19_1 5_555 55_5 yes
C(7) C(6) C(5) C(10) -1(1) 0_555 19_1 5_555 55_5 yes
C(7) C(8) C(9) C(10) 0(1) 0_555 19_1 5_555 55_5 yes
C(10) C(1) Rh(1) C(12) 141.1(6) 0_555 19_1 5_555 55_5 yes
C(10) C(1) Rh(1) C(13) 42(1) 0_555 19_1 5_555 55_5 yes
C(10) C(1) Rh(1) C(17) 103.2(6) 0_555 19_1 5_555 55_5 yes
C(10) C(1) Rh(1) C(18) 66.6(6) 0_555 19_1 5_555 55_5 yes
C(10) C(1) C(2) C(11) 179.3(7) 0_555 19_1 5_555 55_5 yes
C(12) Rh(1) P(1) C(19) -104.8(3) 0_555 19_1 5_555 55_5 yes
C(12) Rh(1) P(1) C(25) 11.6(3) 0_555 19_1 5_555 55_5 yes
C(12) Rh(1) P(1) C(31) 132.6(3) 0_555 19_1 5_555 55_5 yes
C(12) Rh(1) C(13) C(14) -105.5(7) 0_555 19_1 5_555 55_5 yes
C(12) Rh(1) C(17) C(16) -3.2(4) 0_555 19_1 5_555 55_5 yes
C(12) Rh(1) C(17) C(18) 102.7(5) 0_555 19_1 5_555 55_5 yes
C(12) Rh(1) C(18) C(14) 39.3(4) 0_555 19_1 5_555 55_5 yes
C(12) Rh(1) C(18) C(17) -65.6(5) 0_555 19_1 5_555 55_5 yes
C(12) C(13) Rh(1) C(17) 65.5(5) 0_555 19_1 5_555 55_5 yes
C(12) C(13) Rh(1) C(18) 102.2(5) 0_555 19_1 5_555 55_5 yes
C(12) C(13) C(14) C(15) 36.3(7) 0_555 19_1 5_555 55_5 yes
C(12) C(13) C(14) C(18) -66.8(7) 0_555 19_1 5_555 55_5 yes
C(12) C(16) C(15) C(14) 52.4(7) 0_555 19_1 5_555 55_5 yes
C(12) C(16) C(17) C(18) -68.3(7) 0_555 19_1 5_555 55_5 yes
C(13) Rh(1) P(1) C(19) -68.1(3) 0_555 19_1 5_555 55_5 yes
C(13) Rh(1) P(1) C(25) 48.3(3) 0_555 19_1 5_555 55_5 yes
C(13) Rh(1) P(1) C(31) 169.3(3) 0_555 19_1 5_555 55_5 yes
C(13) Rh(1) C(12) C(16) 106.1(6) 0_555 19_1 5_555 55_5 yes
C(13) Rh(1) C(17) C(16) -39.1(4) 0_555 19_1 5_555 55_5 yes
C(13) Rh(1) C(17) C(18) 66.8(5) 0_555 19_1 5_555 55_5 yes
C(13) Rh(1) C(18) C(14) 3.3(4) 0_555 19_1 5_555 55_5 yes
C(13) Rh(1) C(18) C(17) -101.6(5) 0_555 19_1 5_555 55_5 yes
C(13) C(12) Rh(1) C(17) -103.0(5) 0_555 19_1 5_555 55_5 yes
C(13) C(12) Rh(1) C(18) -66.5(5) 0_555 19_1 5_555 55_5 yes
C(13) C(12) C(16) C(15) -33.8(7) 0_555 19_1 5_555 55_5 yes
C(13) C(12) C(16) C(17) 69.9(7) 0_555 19_1 5_555 55_5 yes
C(13) C(14) C(15) C(16) -53.5(7) 0_555 19_1 5_555 55_5 yes
C(13) C(14) C(18) C(17) 68.0(7) 0_555 19_1 5_555 55_5 yes
C(14) C(13) Rh(1) C(17) -40.0(5) 0_555 19_1 5_555 55_5 yes
C(14) C(13) Rh(1) C(18) -3.3(4) 0_555 19_1 5_555 55_5 yes
C(14) C(13) C(12) C(16) -1.3(7) 0_555 19_1 5_555 55_5 yes
C(14) C(15) C(16) C(17) -52.4(7) 0_555 19_1 5_555 55_5 yes
C(14) C(18) Rh(1) C(17) 104.9(6) 0_555 19_1 5_555 55_5 yes
C(14) C(18) C(17) C(16) 0.3(8) 0_555 19_1 5_555 55_5 yes
C(15) C(14) C(18) C(17) -34.9(7) 0_555 19_1 5_555 55_5 yes
C(15) C(16) C(17) C(18) 34.3(8) 0_555 19_1 5_555 55_5 yes
C(16) C(12) Rh(1) C(17) 3.1(4) 0_555 19_1 5_555 55_5 yes
C(16) C(12) Rh(1) C(18) 39.7(4) 0_555 19_1 5_555 55_5 yes
C(16) C(15) C(14) C(18) 52.0(7) 0_555 19_1 5_555 55_5 yes
C(16) C(17) Rh(1) C(18) -105.9(6) 0_555 19_1 5_555 55_5 yes
C(17) Rh(1) P(1) C(19) -147.9(7) 0_555 19_1 5_555 55_5 yes
C(17) Rh(1) P(1) C(25) -31.6(7) 0_555 19_1 5_555 55_5 yes
C(17) Rh(1) P(1) C(31) 89.4(7) 0_555 19_1 5_555 55_5 yes
C(18) Rh(1) P(1) C(19) -16.6(5) 0_555 19_1 5_555 55_5 yes
C(18) Rh(1) P(1) C(25) 99.8(5) 0_555 19_1 5_555 55_5 yes
C(18) Rh(1) P(1) C(31) -139.2(5) 0_555 19_1 5_555 55_5 yes
C(19) P(1) C(25) C(26) 13.9(7) 0_555 19_1 5_555 55_5 yes
C(19) P(1) C(25) C(30) -175.4(6) 0_555 19_1 5_555 55_5 yes
C(19) P(1) C(31) C(32) 99.6(6) 0_555 19_1 5_555 55_5 yes
C(19) P(1) C(31) C(36) -77.2(6) 0_555 19_1 5_555 55_5 yes
C(19) C(20) C(21) C(22) 0(1) 0_555 19_1 5_555 55_5 yes
C(19) C(24) C(23) C(22) 0(1) 0_555 19_1 5_555 55_5 yes
C(20) C(19) P(1) C(25) 77.8(6) 0_555 19_1 5_555 55_5 yes
C(20) C(19) P(1) C(31) -29.7(6) 0_555 19_1 5_555 55_5 yes
C(20) C(19) C(24) C(23) 0(1) 0_555 19_1 5_555 55_5 yes
C(20) C(21) C(22) C(23) 0(1) 0_555 19_1 5_555 55_5 yes
C(21) C(20) C(19) C(24) 0(1) 0_555 19_1 5_555 55_5 yes
C(21) C(22) C(23) C(24) 0(1) 0_555 19_1 5_555 55_5 yes
C(24) C(19) P(1) C(25) -103.1(6) 0_555 19_1 5_555 55_5 yes
C(24) C(19) P(1) C(31) 149.4(5) 0_555 19_1 5_555 55_5 yes
C(25) P(1) C(31) C(32) -8.4(7) 0_555 19_1 5_555 55_5 yes
C(25) P(1) C(31) C(36) 174.8(6) 0_555 19_1 5_555 55_5 yes
C(25) C(26) C(27) C(28) -2(1) 0_555 19_1 5_555 55_5 yes
C(25) C(30) C(29) C(28) 1(1) 0_555 19_1 5_555 55_5 yes
C(26) C(25) P(1) C(31) 120.0(7) 0_555 19_1 5_555 55_5 yes
C(26) C(25) C(30) C(29) -1(1) 0_555 19_1 5_555 55_5 yes
C(26) C(27) C(28) C(29) 1(1) 0_555 19_1 5_555 55_5 yes
C(27) C(26) C(25) C(30) 2(1) 0_555 19_1 5_555 55_5 yes
C(27) C(28) C(29) C(30) 0(1) 0_555 19_1 5_555 55_5 yes
C(30) C(25) P(1) C(31) -69.4(6) 0_555 19_1 5_555 55_5 yes
C(31) C(32) C(33) C(34) 0(1) 0_555 19_1 5_555 55_5 yes
C(31) C(36) C(35) C(34) 0(1) 0_555 19_1 5_555 55_5 yes
C(32) C(31) C(36) C(35) 1(1) 0_555 19_1 5_555 55_5 yes
C(32) C(33) C(34) C(35) 2(1) 0_555 19_1 5_555 55_5 yes
C(33) C(32) C(31) C(36) -1(1) 0_555 19_1 5_555 55_5 yes
C(33) C(34) C(35) C(36) -2(1) 0_555 19_1 5_555 55_5 yes
C(33) C(34) C(35) C(36) -2(1) 0_555 19_1 5_555 55_5 yes
